data_1568607
loop_
_publ_author_name
'Mathew, Shintu'
'Zhang, Kenneth'
'Zhou, Xian'
'M\"unch, Gerald'
'Bodkin, Francis'
'Li, Feng'
'Raju, Ritesh'

_publ_section_title
;
 Myrtinols A--F: New Anti-Inflammatory Peltogynoid Flavonoid Derivatives
 from the Leaves of Australian Indigenous Plant Backhousia myrtifolia
;
_journal_issue 5
_journal_name_full Molecules
_journal_page_first 2160
_journal_paper_doi 10.3390/molecules28052160
_journal_volume 28
_journal_year 2023
_chemical_absolute_configuration ad
_chemical_formula_moiety 'C20 H22 O7'
_chemical_formula_sum 'C20 H21 O7'
_chemical_formula_weight 373.37
_space_group_crystal_system triclinic
_space_group_IT_number 1
_space_group_name_Hall 'P 1'
_space_group_name_H-M_alt 'P 1'
_atom_sites_solution_hydrogens geom
_atom_sites_solution_primary dual
_audit_creation_date 2023-01-17
_audit_creation_method
;
Olex2 1.5
(compiled 2022.04.07 svn.rca3783a0 for OlexSys, GUI svn.r6498)
;
_cell_angle_alpha 84.56(3)
_cell_angle_beta 81.25(3)
_cell_angle_gamma 76.39(3)
_cell_formula_units_Z 2
_cell_length_a 8.7800(18)
_cell_length_b 8.9200(18)
_cell_length_c 11.620(2)
_cell_measurement_reflns_used 20891
_cell_measurement_temperature 100.0
_cell_measurement_theta_max 28.601
_cell_measurement_theta_min 1.776
_cell_volume 872.6(3)
_computing_molecular_graphics 'Olex2 1.5 (Dolomanov et al., 2009)'
_computing_publication_material 'Olex2 1.5 (Dolomanov et al., 2009)'
_computing_structure_refinement 'SHELXL 2018/3 (Sheldrick, 2015)'
_computing_structure_solution 'SHELXT 2018/2 (Sheldrick, 2018)'
_diffrn_ambient_temperature 100.0
_diffrn_measured_fraction_theta_full 0.978
_diffrn_measured_fraction_theta_max 0.800
_diffrn_measurement_device_type 'MX1 Australian Synchrotron'
_diffrn_measurement_method '\w scans'
_diffrn_radiation_type MoK\a
_diffrn_radiation_wavelength 0.71073
_diffrn_reflns_av_R_equivalents 0.0191
_diffrn_reflns_av_unetI/netI 0.0186
_diffrn_reflns_Laue_measured_fraction_full 0.978
_diffrn_reflns_Laue_measured_fraction_max 0.800
_diffrn_reflns_limit_h_max 11
_diffrn_reflns_limit_h_min -11
_diffrn_reflns_limit_k_max 11
_diffrn_reflns_limit_k_min -11
_diffrn_reflns_limit_l_max 15
_diffrn_reflns_limit_l_min -15
_diffrn_reflns_number 20884
_diffrn_reflns_point_group_measured_fraction_full 0.958
_diffrn_reflns_point_group_measured_fraction_max 0.767
_diffrn_reflns_theta_full 25.242
_diffrn_reflns_theta_max 28.601
_diffrn_reflns_theta_min 1.776
_diffrn_standards_number 0
_exptl_absorpt_coefficient_mu 0.108
_exptl_absorpt_correction_type none
_exptl_crystal_colour 'clear green'
_exptl_crystal_colour_lustre clear
_exptl_crystal_colour_primary green
_exptl_crystal_density_diffrn 1.421
_exptl_crystal_description block
_exptl_crystal_F_000 394
_exptl_crystal_size_max 0.2
_exptl_crystal_size_mid 0.1
_exptl_crystal_size_min 0.1
_refine_diff_density_max 0.364
_refine_diff_density_min -0.556
_refine_diff_density_rms 0.136
_refine_ls_abs_structure_details
;
 Flack x determined using 3184 quotients [(I+)-(I-)]/[(I+)+(I-)]
 (Parsons, Flack and Wagner, Acta Cryst. B69 (2013) 249-259).
;
_refine_ls_abs_structure_Flack 0.06(13)
_refine_ls_extinction_method none
_refine_ls_goodness_of_fit_ref 1.048
_refine_ls_hydrogen_treatment constr
_refine_ls_matrix_type full
_refine_ls_number_parameters 499
_refine_ls_number_reflns 6838
_refine_ls_number_restraints 3
_refine_ls_restrained_S_all 1.048
_refine_ls_R_factor_all 0.0387
_refine_ls_R_factor_gt 0.0383
_refine_ls_shift/su_max 0.000
_refine_ls_shift/su_mean 0.000
_refine_ls_structure_factor_coef Fsqd
_refine_ls_weighting_details 'w=1/[\s^2^(Fo^2^)+(0.0626P)^2^+0.2926P] where P=(Fo^2^+2Fc^2^)/3'
_refine_ls_weighting_scheme calc
_refine_ls_wR_factor_gt 0.1031
_refine_ls_wR_factor_ref 0.1045
_reflns_Friedel_coverage 0.918
_reflns_Friedel_fraction_full 0.938
_reflns_Friedel_fraction_max 0.734
_reflns_number_gt 6782
_reflns_number_total 6838
_reflns_threshold_expression 'I > 2\s(I)'
_cod_data_source_file BMCompound2.cif
_cod_data_source_block check1_a
_cod_database_code 1568607
_shelx_shelxl_version_number 2018/3
_shelx_space_group_comment
;
The symmetry employed for this shelxl refinement is uniquely defined
by the following loop, which should always be used as a source of
symmetry information in preference to the above space-group names.
They are only intended as comments.
;
_shelx_estimated_absorpt_t_max 0.989
_shelx_estimated_absorpt_t_min 0.979
_olex2_refinement_description
;
1. Fixed Uiso
 At 1.2 times of:
  All C(H) groups, All C(H,H) groups
 At 1.5 times of:
  All C(H,H,H) groups, All O(H) groups
2.a Ternary CH refined with riding coordinates:
 C3(H3A), C9A(H9A), C2(H2), C10A(H10A)
2.b Secondary CH2 refined with riding coordinates:
 C11A(H11A,H11B), C7'(H7'A,H7'B), C14A(H14A,H14B), C4(H4A,H4B)
2.c Aromatic/amide H refined with riding coordinates:
 C2'(H2'), C4A(H4AA), C8(H8), C15A(H15A)
2.d Idealised Me refined as rotating group:
 C1B(H1BA,H1BB,H1BC), C19A(H19D,H19E,H19F), C8A(H8AA,H8AB,H8AC), C20A(H20D,
 H20E,H20F), C19B(H19A,H19B,H19C), C1A(H1AA,H1AB,H1AC), C20B(H20A,H20B,H20C),
 C8B(H8BA,H8BB,H8BC)
2.e Idealised tetrahedral OH refined as rotating group:
 O7B(H7B), O1B(H1B), O7(H7), O3(H3)
;
_olex2_submission_special_instructions 'No special instructions were received'

loop_
_space_group_symop_operation_xyz
'x, y, z'

loop_
_atom_site_label
_atom_site_type_symbol
_atom_site_fract_x
_atom_site_fract_y
_atom_site_fract_z
_atom_site_U_iso_or_equiv
_atom_site_adp_type
_atom_site_occupancy
_atom_site_site_symmetry_order
_atom_site_calc_flag
_atom_site_refinement_flags_posn
_atom_site_refinement_flags_adp
_atom_site_refinement_flags_occupancy
_atom_site_disorder_assembly
_atom_site_disorder_group
O4 O 0.4800(2) 0.7441(2) -0.00632(17) 0.0218(4) Uani 1 1 d . . . . .
O2 O 0.3990(2) 0.3964(2) 0.46800(16) 0.0217(4) Uani 1 1 d . . . . .
O7B O -0.6127(2) 1.4558(2) -0.30266(17) 0.0261(4) Uani 1 1 d . . . . .
H7B H -0.615122 1.471033 -0.374875 0.039 Uiso 1 1 calc R U . . .
O5 O 0.0642(2) 0.7227(2) 0.03861(16) 0.0225(4) Uani 1 1 d . . . . .
O6 O 0.1515(2) 1.0045(2) -0.32922(16) 0.0213(4) Uani 1 1 d . . . . .
O5B O -0.1380(2) 1.6352(2) -0.39596(17) 0.0230(4) Uani 1 1 d . . . . .
O1B O 0.3519(2) 1.1031(3) 0.19577(18) 0.0267(4) Uani 1 1 d . . . . .
H1B H 0.398158 1.145828 0.137723 0.040 Uiso 1 1 calc R U . . .
O2B O -0.1484(2) 0.9868(2) 0.33310(16) 0.0216(4) Uani 1 1 d . . . . .
O1 O 0.1257(2) 0.3669(2) 0.40432(17) 0.0226(4) Uani 1 1 d . . . . .
O7 O -0.3538(2) 0.8990(2) -0.18970(18) 0.0246(4) Uani 1 1 d . . . . .
H7 H -0.397228 0.848478 -0.134990 0.037 Uiso 1 1 calc R U . . .
O3B O -0.0817(2) 1.3126(2) -0.01512(16) 0.0228(4) Uani 1 1 d . . . . .
O3 O 0.5909(2) 0.5648(2) 0.32206(17) 0.0248(4) Uani 1 1 d . . . . .
H3 H 0.584811 0.558773 0.395125 0.037 Uiso 1 1 calc R U . . .
O6B O -0.4214(2) 1.6213(2) -0.45058(17) 0.0227(4) Uani 1 1 d . . . . .
C4' C 0.3555(3) 0.4626(3) 0.3613(2) 0.0195(5) Uani 1 1 d . . . . .
C18A C -0.4661(3) 1.4587(3) -0.2785(2) 0.0197(5) Uani 1 1 d . . . . .
C2' C 0.1721(3) 0.5165(3) 0.2206(2) 0.0190(5) Uani 1 1 d . . . . .
H2' H 0.076312 0.507255 0.196375 0.023 Uiso 1 1 calc R U . . .
C2A C 0.1057(3) 1.0391(3) 0.2645(2) 0.0199(5) Uani 1 1 d . . . . .
C9 C 0.0145(3) 0.8009(3) -0.0620(2) 0.0197(5) Uani 1 1 d . . . . .
C7 C -0.2016(3) 0.8897(3) -0.1734(2) 0.0196(5) Uani 1 1 d . . . . .
C6' C 0.4113(3) 0.6150(3) 0.1832(2) 0.0183(5) Uani 1 1 d . . . . .
C6A C -0.1196(3) 1.1395(3) 0.1554(2) 0.0191(5) Uani 1 1 d . . . . .
C1B C -0.1739(3) 1.0414(3) -0.3669(2) 0.0224(5) Uani 1 1 d . . . . .
H1BA H -0.242968 0.982819 -0.392291 0.034 Uiso 1 1 calc R U . . .
H1BB H -0.086961 1.048852 -0.429375 0.034 Uiso 1 1 calc R U . . .
H1BC H -0.234866 1.145359 -0.348784 0.034 Uiso 1 1 calc R U . . .
C3' C 0.2132(3) 0.4501(3) 0.3275(2) 0.0188(5) Uani 1 1 d . . . . .
C1' C 0.2726(3) 0.5971(3) 0.1486(2) 0.0189(5) Uani 1 1 d . . . . .
C5 C 0.0490(3) 0.9461(3) -0.2430(2) 0.0173(5) Uani 1 1 d . . . . .
C19A C 0.0249(3) 1.6181(3) -0.3818(3) 0.0245(6) Uani 1 1 d . . . . .
H19D H 0.073470 1.684198 -0.441435 0.037 Uiso 1 1 calc R U . . .
H19E H 0.080864 1.510019 -0.390252 0.037 Uiso 1 1 calc R U . . .
H19F H 0.031617 1.648368 -0.304190 0.037 Uiso 1 1 calc R U . . .
C11A C -0.2886(3) 1.1458(3) 0.1400(2) 0.0217(6) Uani 1 1 d . . . . .
H11A H -0.358139 1.172414 0.214025 0.026 Uiso 1 1 calc R U . . .
H11B H -0.297908 1.042770 0.120772 0.026 Uiso 1 1 calc R U . . .
C7' C 0.5179(3) 0.7082(3) 0.1103(2) 0.0222(6) Uani 1 1 d . . . . .
H7'A H 0.508643 0.805616 0.147880 0.027 Uiso 1 1 calc R U . . .
H7'B H 0.628948 0.649320 0.107359 0.027 Uiso 1 1 calc R U . . .
C4A C 0.1323(3) 1.2084(3) 0.0896(2) 0.0205(5) Uani 1 1 d . . . . .
H4AA H 0.194672 1.263393 0.035271 0.025 Uiso 1 1 calc R U . . .
C8 C -0.1409(3) 0.8098(3) -0.0753(2) 0.0223(6) Uani 1 1 d . . . . .
H8 H -0.206235 0.761763 -0.017862 0.027 Uiso 1 1 calc R U . . .
C13A C -0.4133(3) 1.3729(3) -0.1798(2) 0.0191(5) Uani 1 1 d . . . . .
C7A C -0.0508(3) 1.0524(3) 0.2489(2) 0.0193(5) Uani 1 1 d . . . . .
C3 C 0.3127(3) 0.8008(3) -0.0079(2) 0.0185(5) Uani 1 1 d . . . . .
H3A H 0.271021 0.887108 0.045446 0.022 Uiso 1 1 calc R U . . .
C9A C -0.2080(3) 1.2654(3) -0.0549(2) 0.0183(5) Uani 1 1 d . . . . .
H9A H -0.168448 1.158574 -0.082563 0.022 Uiso 1 1 calc R U . . .
C8A C -0.1506(5) 0.8306(4) 0.3151(3) 0.0403(8) Uani 1 1 d . . . . .
H8AA H -0.201608 0.828842 0.245945 0.060 Uiso 1 1 calc R U . . .
H8AB H -0.209876 0.787489 0.383479 0.060 Uiso 1 1 calc R U . . .
H8AC H -0.042019 0.768558 0.303457 0.060 Uiso 1 1 calc R U . . .
C20A C -0.4955(4) 1.7815(4) -0.4398(3) 0.0316(7) Uani 1 1 d . . . . .
H20D H -0.503927 1.833035 -0.517610 0.047 Uiso 1 1 calc R U . . .
H20E H -0.431855 1.829813 -0.398676 0.047 Uiso 1 1 calc R U . . .
H20F H -0.601423 1.791101 -0.395700 0.047 Uiso 1 1 calc R U . . .
C2 C 0.2323(3) 0.6681(3) 0.0313(2) 0.0190(5) Uani 1 1 d . . . . .
H2 H 0.268108 0.587365 -0.027133 0.023 Uiso 1 1 calc R U . . .
C14A C -0.5151(4) 1.2783(4) -0.1049(2) 0.0245(6) Uani 1 1 d . . . . .
H14A H -0.623488 1.343221 -0.090327 0.029 Uiso 1 1 calc R U . . .
H14B H -0.520646 1.191182 -0.149780 0.029 Uiso 1 1 calc R U . . .
C16A C -0.2215(3) 1.5474(3) -0.3216(2) 0.0197(5) Uani 1 1 d . . . . .
C12A C -0.2641(3) 1.3734(3) -0.1552(2) 0.0179(5) Uani 1 1 d . . . . .
C19B C -0.0371(3) 0.3855(3) 0.3877(3) 0.0233(6) Uani 1 1 d . . . . .
H19A H -0.041956 0.347383 0.312287 0.035 Uiso 1 1 calc R U . . .
H19B H -0.090197 0.495127 0.389240 0.035 Uiso 1 1 calc R U . . .
H19C H -0.089925 0.326592 0.450366 0.035 Uiso 1 1 calc R U . . .
C10 C 0.1140(3) 0.8689(3) -0.1450(2) 0.0181(5) Uani 1 1 d . . . . .
C1A C 0.1779(4) 0.9463(3) 0.3660(2) 0.0265(6) Uani 1 1 d . . . . .
H1AA H 0.097142 0.903352 0.417265 0.040 Uiso 1 1 calc R U . . .
H1AB H 0.218809 1.013382 0.409774 0.040 Uiso 1 1 calc R U . . .
H1AC H 0.264549 0.861927 0.336915 0.040 Uiso 1 1 calc R U . . .
C3A C 0.1971(3) 1.1187(3) 0.1817(2) 0.0201(5) Uani 1 1 d . . . . .
C10A C -0.3424(3) 1.2645(3) 0.0437(2) 0.0232(5) Uani 1 1 d . . . . .
H10A H -0.380803 1.369437 0.074916 0.028 Uiso 1 1 calc R U . . .
C6 C -0.1076(3) 0.9600(3) -0.2597(2) 0.0184(5) Uani 1 1 d . . . . .
C4 C 0.2858(3) 0.8571(3) -0.1314(2) 0.0208(5) Uani 1 1 d . . . . .
H4A H 0.355496 0.784280 -0.186638 0.025 Uiso 1 1 calc R U . . .
H4B H 0.311949 0.959579 -0.149520 0.025 Uiso 1 1 calc R U . . .
C5A C -0.0244(3) 1.2173(3) 0.0773(2) 0.0202(6) Uani 1 1 d . . . . .
C15A C -0.1683(3) 1.4612(3) -0.2234(2) 0.0198(5) Uani 1 1 d . . . . .
H15A H -0.067733 1.462354 -0.203209 0.024 Uiso 1 1 calc R U . . .
C20B C 0.4917(4) 0.2402(4) 0.4602(3) 0.0301(6) Uani 1 1 d . . . . .
H20A H 0.437582 0.179920 0.420624 0.045 Uiso 1 1 calc R U . . .
H20B H 0.504844 0.193221 0.538862 0.045 Uiso 1 1 calc R U . . .
H20C H 0.595828 0.241213 0.415897 0.045 Uiso 1 1 calc R U . . .
C5' C 0.4527(3) 0.5464(3) 0.2908(2) 0.0190(5) Uani 1 1 d . . . . .
C17A C -0.3706(3) 1.5443(3) -0.3491(2) 0.0198(5) Uani 1 1 d . . . . .
C8B C 0.1400(4) 1.1659(3) -0.3250(3) 0.0296(6) Uani 1 1 d . . . . .
H8BA H 0.214210 1.199831 -0.388200 0.044 Uiso 1 1 calc R U . . .
H8BB H 0.165855 1.186517 -0.249787 0.044 Uiso 1 1 calc R U . . .
H8BC H 0.031974 1.222413 -0.334230 0.044 Uiso 1 1 calc R U . . .
O4B O -0.4680(3) 1.2182(5) 0.0019(2) 0.0668(11) Uani 1 1 d . . . . .

loop_
_atom_site_aniso_label
_atom_site_aniso_U_11
_atom_site_aniso_U_22
_atom_site_aniso_U_33
_atom_site_aniso_U_23
_atom_site_aniso_U_13
_atom_site_aniso_U_12
O4 0.0143(9) 0.0343(10) 0.0168(9) 0.0070(7) -0.0043(7) -0.0073(7)
O2 0.0240(10) 0.0247(9) 0.0156(9) 0.0048(7) -0.0058(7) -0.0041(7)
O7B 0.0211(10) 0.0377(11) 0.0209(9) 0.0044(8) -0.0073(7) -0.0091(8)
O5 0.0164(9) 0.0346(11) 0.0174(9) 0.0100(8) -0.0057(7) -0.0098(8)
O6 0.0204(9) 0.0230(9) 0.0185(9) 0.0055(7) 0.0003(7) -0.0055(7)
O5B 0.0237(11) 0.0248(10) 0.0210(9) 0.0071(7) -0.0045(8) -0.0092(8)
O1B 0.0174(10) 0.0371(11) 0.0254(10) 0.0079(9) -0.0050(8) -0.0085(8)
O2B 0.0217(10) 0.0244(9) 0.0175(9) 0.0041(7) 0.0002(7) -0.0069(7)
O1 0.0221(10) 0.0271(9) 0.0201(10) 0.0073(8) -0.0052(8) -0.0107(8)
O7 0.0171(10) 0.0357(11) 0.0225(9) 0.0086(8) -0.0076(7) -0.0100(8)
O3B 0.0211(10) 0.0291(10) 0.0215(10) 0.0110(8) -0.0100(7) -0.0124(8)
O3 0.0194(10) 0.0399(11) 0.0175(9) 0.0052(8) -0.0073(7) -0.0115(8)
O6B 0.0262(10) 0.0246(9) 0.0175(9) 0.0039(7) -0.0083(7) -0.0049(7)
C4' 0.0209(13) 0.0219(12) 0.0153(12) 0.0030(10) -0.0051(10) -0.0039(10)
C18A 0.0173(13) 0.0236(13) 0.0183(12) -0.0013(10) -0.0048(10) -0.0034(10)
C2' 0.0175(12) 0.0209(11) 0.0206(12) 0.0016(10) -0.0046(9) -0.0078(9)
C2A 0.0222(14) 0.0212(12) 0.0159(12) 0.0003(10) -0.0033(10) -0.0045(10)
C9 0.0223(14) 0.0234(12) 0.0141(11) 0.0041(10) -0.0044(10) -0.0070(10)
C7 0.0162(13) 0.0220(12) 0.0206(12) 0.0014(10) -0.0040(10) -0.0043(10)
C6' 0.0167(13) 0.0210(12) 0.0168(12) 0.0026(10) -0.0028(10) -0.0045(9)
C6A 0.0188(14) 0.0223(12) 0.0164(12) 0.0003(10) -0.0018(10) -0.0059(10)
C1B 0.0179(13) 0.0281(13) 0.0205(13) 0.0047(11) -0.0058(10) -0.0041(10)
C3' 0.0223(14) 0.0156(11) 0.0182(12) 0.0013(10) -0.0017(10) -0.0056(10)
C1' 0.0208(13) 0.0200(12) 0.0155(12) 0.0003(10) -0.0021(10) -0.0044(10)
C5 0.0191(13) 0.0187(11) 0.0140(12) 0.0022(10) -0.0011(10) -0.0062(9)
C19A 0.0214(14) 0.0266(13) 0.0264(14) 0.0037(11) -0.0024(11) -0.0096(10)
C11A 0.0198(14) 0.0292(14) 0.0172(13) 0.0024(11) -0.0014(10) -0.0096(11)
C7' 0.0176(13) 0.0335(14) 0.0172(12) 0.0057(11) -0.0048(10) -0.0104(11)
C4A 0.0193(13) 0.0218(12) 0.0208(12) 0.0036(10) -0.0022(10) -0.0077(10)
C8 0.0206(14) 0.0312(15) 0.0166(12) 0.0073(11) -0.0039(10) -0.0111(11)
C13A 0.0195(13) 0.0206(12) 0.0173(12) 0.0006(10) -0.0016(10) -0.0058(10)
C7A 0.0217(14) 0.0184(12) 0.0171(12) -0.0006(10) -0.0001(10) -0.0051(10)
C3 0.0146(11) 0.0230(12) 0.0183(11) 0.0015(9) -0.0021(9) -0.0060(9)
C9A 0.0157(11) 0.0222(12) 0.0179(11) 0.0023(9) -0.0024(9) -0.0073(9)
C8A 0.055(2) 0.0294(16) 0.0359(17) 0.0011(13) 0.0087(15) -0.0196(15)
C20A 0.0357(17) 0.0294(14) 0.0250(14) 0.0035(11) -0.0099(12) 0.0034(12)
C2 0.0167(12) 0.0234(12) 0.0172(11) 0.0011(9) -0.0036(9) -0.0056(9)
C14A 0.0250(14) 0.0301(14) 0.0212(13) 0.0054(11) -0.0064(11) -0.0123(11)
C16A 0.0204(14) 0.0203(12) 0.0185(13) 0.0007(10) -0.0017(10) -0.0062(10)
C12A 0.0187(13) 0.0211(13) 0.0139(12) 0.0000(9) -0.0027(9) -0.0049(10)
C19B 0.0191(14) 0.0273(14) 0.0239(13) 0.0039(11) -0.0024(10) -0.0084(10)
C10 0.0168(13) 0.0198(11) 0.0181(12) 0.0023(10) -0.0043(10) -0.0047(10)
C1A 0.0250(15) 0.0333(15) 0.0200(13) 0.0068(12) -0.0063(11) -0.0050(11)
C3A 0.0178(13) 0.0231(13) 0.0197(13) -0.0006(10) -0.0042(10) -0.0043(10)
C10A 0.0170(12) 0.0321(14) 0.0189(12) 0.0033(10) -0.0016(9) -0.0050(10)
C6 0.0198(13) 0.0194(12) 0.0157(11) 0.0000(10) -0.0038(10) -0.0034(9)
C4 0.0170(13) 0.0292(13) 0.0174(12) 0.0079(11) -0.0035(10) -0.0101(10)
C5A 0.0207(14) 0.0236(13) 0.0173(13) 0.0039(10) -0.0061(10) -0.0068(10)
C15A 0.0190(12) 0.0228(12) 0.0179(12) 0.0009(10) -0.0043(9) -0.0052(10)
C20B 0.0303(16) 0.0310(14) 0.0248(14) 0.0049(11) -0.0087(12) 0.0017(11)
C5' 0.0174(13) 0.0222(12) 0.0179(12) -0.0008(10) -0.0023(10) -0.0052(10)
C17A 0.0227(14) 0.0205(12) 0.0155(12) 0.0022(10) -0.0053(10) -0.0032(10)
C8B 0.0301(15) 0.0227(13) 0.0355(15) 0.0056(11) -0.0023(12) -0.0089(11)
O4B 0.0393(15) 0.141(3) 0.0351(13) 0.0510(16) -0.0253(11) -0.0595(18)

loop_
_atom_type_symbol
_atom_type_description
_atom_type_scat_dispersion_real
_atom_type_scat_dispersion_imag
_atom_type_scat_source
C C 0.0033 0.0016 'International Tables Vol C Tables 4.2.6.8 and 6.1.1.4'
H H 0.0000 0.0000 'International Tables Vol C Tables 4.2.6.8 and 6.1.1.4'
O O 0.0106 0.0060 'International Tables Vol C Tables 4.2.6.8 and 6.1.1.4'

loop_
_geom_angle_atom_site_label_1
_geom_angle_atom_site_label_2
_geom_angle_atom_site_label_3
_geom_angle
_geom_angle_site_symmetry_1
_geom_angle_site_symmetry_3
_geom_angle_publ_flag
C7' O4 C3 111.7(2) . . ?
C4' O2 C20B 112.7(2) . . ?
C18A O7B H7B 109.5 . . ?
C9 O5 C2 113.9(2) . . ?
C5 O6 C8B 113.5(2) . . ?
C16A O5B C19A 116.8(2) . . ?
C3A O1B H1B 109.5 . . ?
C7A O2B C8A 114.4(2) . . ?
C3' O1 C19B 116.5(2) . . ?
C7 O7 H7 109.5 . . ?
C5A O3B C9A 112.22(19) . . ?
C5' O3 H3 109.5 . . ?
C17A O6B C20A 114.5(2) . . ?
O2 C4' C3' 120.5(2) . . ?
O2 C4' C5' 119.0(2) . . ?
C5' C4' C3' 120.5(2) . . ?
O7B C18A C13A 118.1(2) . . ?
O7B C18A C17A 121.8(2) . . ?
C17A C18A C13A 120.1(2) . . ?
C3' C2' H2' 120.2 . . ?
C3' C2' C1' 119.6(2) . . ?
C1' C2' H2' 120.2 . . ?
C7A C2A C1A 122.8(3) . . ?
C7A C2A C3A 117.2(2) . . ?
C3A C2A C1A 119.9(3) . . ?
O5 C9 C8 116.0(2) . . ?
O5 C9 C10 122.4(2) . . ?
C8 C9 C10 121.7(2) . . ?
O7 C7 C8 121.0(2) . . ?
O7 C7 C6 117.6(2) . . ?
C8 C7 C6 121.4(3) . . ?
C1' C6' C7' 122.5(2) . . ?
C1' C6' C5' 118.8(2) . . ?
C5' C6' C7' 118.7(2) . . ?
C7A C6A C11A 121.3(3) . . ?
C5A C6A C11A 121.8(2) . . ?
C5A C6A C7A 116.9(3) . . ?
H1BA C1B H1BB 109.5 . . ?
H1BA C1B H1BC 109.5 . . ?
H1BB C1B H1BC 109.5 . . ?
C6 C1B H1BA 109.5 . . ?
C6 C1B H1BB 109.5 . . ?
C6 C1B H1BC 109.5 . . ?
O1 C3' C4' 115.6(2) . . ?
O1 C3' C2' 124.8(2) . . ?
C2' C3' C4' 119.6(3) . . ?
C2' C1' C2 120.7(2) . . ?
C6' C1' C2' 121.3(2) . . ?
C6' C1' C2 118.0(2) . . ?
O6 C5 C10 116.6(2) . . ?
O6 C5 C6 119.6(2) . . ?
C6 C5 C10 123.7(2) . . ?
O5B C19A H19D 109.5 . . ?
O5B C19A H19E 109.5 . . ?
O5B C19A H19F 109.5 . . ?
H19D C19A H19E 109.5 . . ?
H19D C19A H19F 109.5 . . ?
H19E C19A H19F 109.5 . . ?
C6A C11A H11A 109.4 . . ?
C6A C11A H11B 109.4 . . ?
C6A C11A C10A 111.2(2) . . ?
H11A C11A H11B 108.0 . . ?
C10A C11A H11A 109.4 . . ?
C10A C11A H11B 109.4 . . ?
O4 C7' C6' 112.4(2) . . ?
O4 C7' H7'A 109.1 . . ?
O4 C7' H7'B 109.1 . . ?
C6' C7' H7'A 109.1 . . ?
C6' C7' H7'B 109.1 . . ?
H7'A C7' H7'B 107.8 . . ?
C3A C4A H4AA 120.2 . . ?
C3A C4A C5A 119.6(3) . . ?
C5A C4A H4AA 120.2 . . ?
C9 C8 C7 119.6(2) . . ?
C9 C8 H8 120.2 . . ?
C7 C8 H8 120.2 . . ?
C18A C13A C14A 120.1(2) . . ?
C12A C13A C18A 118.7(2) . . ?
C12A C13A C14A 121.2(2) . . ?
O2B C7A C2A 119.2(2) . . ?
O2B C7A C6A 117.3(2) . . ?
C2A C7A C6A 123.3(3) . . ?
O4 C3 H3A 110.2 . . ?
O4 C3 C2 108.1(2) . . ?
O4 C3 C4 108.2(2) . . ?
C2 C3 H3A 110.2 . . ?
C4 C3 H3A 110.2 . . ?
C4 C3 C2 109.9(2) . . ?
O3B C9A H9A 108.9 . . ?
O3B C9A C12A 109.37(19) . . ?
O3B C9A C10A 110.2(2) . . ?
C12A C9A H9A 108.9 . . ?
C12A C9A C10A 110.5(2) . . ?
C10A C9A H9A 108.9 . . ?
O2B C8A H8AA 109.5 . . ?
O2B C8A H8AB 109.5 . . ?
O2B C8A H8AC 109.5 . . ?
H8AA C8A H8AB 109.5 . . ?
H8AA C8A H8AC 109.5 . . ?
H8AB C8A H8AC 109.5 . . ?
O6B C20A H20D 109.5 . . ?
O6B C20A H20E 109.5 . . ?
O6B C20A H20F 109.5 . . ?
H20D C20A H20E 109.5 . . ?
H20D C20A H20F 109.5 . . ?
H20E C20A H20F 109.5 . . ?
O5 C2 C1' 108.9(2) . . ?
O5 C2 C3 109.8(2) . . ?
O5 C2 H2 109.0 . . ?
C1' C2 C3 111.3(2) . . ?
C1' C2 H2 109.0 . . ?
C3 C2 H2 109.0 . . ?
C13A C14A H14A 108.1 . . ?
C13A C14A H14B 108.1 . . ?
H14A C14A H14B 107.3 . . ?
O4B C14A C13A 116.7(2) . . ?
O4B C14A H14A 108.1 . . ?
O4B C14A H14B 108.1 . . ?
O5B C16A C15A 124.7(3) . . ?
O5B C16A C17A 116.1(2) . . ?
C15A C16A C17A 119.2(3) . . ?
C13A C12A C9A 115.7(2) . . ?
C13A C12A C15A 122.0(2) . . ?
C15A C12A C9A 122.2(2) . . ?
O1 C19B H19A 109.5 . . ?
O1 C19B H19B 109.5 . . ?
O1 C19B H19C 109.5 . . ?
H19A C19B H19B 109.5 . . ?
H19A C19B H19C 109.5 . . ?
H19B C19B H19C 109.5 . . ?
C9 C10 C5 116.9(2) . . ?
C9 C10 C4 121.7(2) . . ?
C5 C10 C4 121.4(2) . . ?
C2A C1A H1AA 109.5 . . ?
C2A C1A H1AB 109.5 . . ?
C2A C1A H1AC 109.5 . . ?
H1AA C1A H1AB 109.5 . . ?
H1AA C1A H1AC 109.5 . . ?
H1AB C1A H1AC 109.5 . . ?
O1B C3A C2A 117.3(2) . . ?
O1B C3A C4A 121.7(2) . . ?
C4A C3A C2A 121.0(3) . . ?
C11A C10A H10A 110.3 . . ?
C9A C10A C11A 110.2(2) . . ?
C9A C10A H10A 110.3 . . ?
O4B C10A C11A 106.5(2) . . ?
O4B C10A C9A 109.3(2) . . ?
O4B C10A H10A 110.3 . . ?
C7 C6 C1B 120.5(2) . . ?
C5 C6 C7 116.8(2) . . ?
C5 C6 C1B 122.6(2) . . ?
C3 C4 C10 109.5(2) . . ?
C3 C4 H4A 109.8 . . ?
C3 C4 H4B 109.8 . . ?
C10 C4 H4A 109.8 . . ?
C10 C4 H4B 109.8 . . ?
H4A C4 H4B 108.2 . . ?
O3B C5A C6A 122.0(2) . . ?
O3B C5A C4A 116.1(2) . . ?
C4A C5A C6A 121.9(2) . . ?
C16A C15A C12A 119.3(3) . . ?
C16A C15A H15A 120.4 . . ?
C12A C15A H15A 120.4 . . ?
O2 C20B H20A 109.5 . . ?
O2 C20B H20B 109.5 . . ?
O2 C20B H20C 109.5 . . ?
H20A C20B H20B 109.5 . . ?
H20A C20B H20C 109.5 . . ?
H20B C20B H20C 109.5 . . ?
O3 C5' C4' 122.3(2) . . ?
O3 C5' C6' 117.5(2) . . ?
C4' C5' C6' 120.2(2) . . ?
O6B C17A C18A 119.1(3) . . ?
O6B C17A C16A 120.0(3) . . ?
C18A C17A C16A 120.8(2) . . ?
O6 C8B H8BA 109.5 . . ?
O6 C8B H8BB 109.5 . . ?
O6 C8B H8BC 109.5 . . ?
H8BA C8B H8BB 109.5 . . ?
H8BA C8B H8BC 109.5 . . ?
H8BB C8B H8BC 109.5 . . ?
C14A O4B C10A 120.3(2) . . ?

loop_
_geom_bond_atom_site_label_1
_geom_bond_atom_site_label_2
_geom_bond_distance
_geom_bond_site_symmetry_2
_geom_bond_publ_flag
O4 C7' 1.433(3) . ?
O4 C3 1.439(3) . ?
O2 C4' 1.389(3) . ?
O2 C20B 1.443(3) . ?
O7B H7B 0.8400 . ?
O7B C18A 1.364(3) . ?
O5 C9 1.379(3) . ?
O5 C2 1.433(3) . ?
O6 C5 1.390(3) . ?
O6 C8B 1.425(3) . ?
O5B C19A 1.435(3) . ?
O5B C16A 1.359(4) . ?
O1B H1B 0.8400 . ?
O1B C3A 1.367(3) . ?
O2B C7A 1.381(3) . ?
O2B C8A 1.434(4) . ?
O1 C3' 1.369(3) . ?
O1 C19B 1.440(3) . ?
O7 H7 0.8400 . ?
O7 C7 1.361(3) . ?
O3B C9A 1.426(3) . ?
O3B C5A 1.385(3) . ?
O3 H3 0.8400 . ?
O3 C5' 1.367(3) . ?
O6B C20A 1.433(3) . ?
O6B C17A 1.387(3) . ?
C4' C3' 1.397(4) . ?
C4' C5' 1.389(4) . ?
C18A C13A 1.395(4) . ?
C18A C17A 1.390(4) . ?
C2' H2' 0.9500 . ?
C2' C3' 1.386(4) . ?
C2' C1' 1.398(4) . ?
C2A C7A 1.389(4) . ?
C2A C1A 1.507(4) . ?
C2A C3A 1.407(4) . ?
C9 C8 1.380(4) . ?
C9 C10 1.395(4) . ?
C7 C8 1.394(4) . ?
C7 C6 1.397(4) . ?
C6' C1' 1.387(4) . ?
C6' C7' 1.509(4) . ?
C6' C5' 1.400(4) . ?
C6A C11A 1.509(4) . ?
C6A C7A 1.402(4) . ?
C6A C5A 1.389(4) . ?
C1B H1BA 0.9800 . ?
C1B H1BB 0.9800 . ?
C1B H1BC 0.9800 . ?
C1B C6 1.506(4) . ?
C1' C2 1.504(3) . ?
C5 C10 1.399(4) . ?
C5 C6 1.393(4) . ?
C19A H19D 0.9800 . ?
C19A H19E 0.9800 . ?
C19A H19F 0.9800 . ?
C11A H11A 0.9900 . ?
C11A H11B 0.9900 . ?
C11A C10A 1.516(4) . ?
C7' H7'A 0.9900 . ?
C7' H7'B 0.9900 . ?
C4A H4AA 0.9500 . ?
C4A C3A 1.384(4) . ?
C4A C5A 1.388(4) . ?
C8 H8 0.9500 . ?
C13A C14A 1.499(4) . ?
C13A C12A 1.384(4) . ?
C3 H3A 1.0000 . ?
C3 C2 1.517(3) . ?
C3 C4 1.509(3) . ?
C9A H9A 1.0000 . ?
C9A C12A 1.505(3) . ?
C9A C10A 1.515(3) . ?
C8A H8AA 0.9800 . ?
C8A H8AB 0.9800 . ?
C8A H8AC 0.9800 . ?
C20A H20D 0.9800 . ?
C20A H20E 0.9800 . ?
C20A H20F 0.9800 . ?
C2 H2 1.0000 . ?
C14A H14A 0.9900 . ?
C14A H14B 0.9900 . ?
C14A O4B 1.387(4) . ?
C16A C15A 1.392(4) . ?
C16A C17A 1.401(4) . ?
C12A C15A 1.393(4) . ?
C19B H19A 0.9800 . ?
C19B H19B 0.9800 . ?
C19B H19C 0.9800 . ?
C10 C4 1.518(4) . ?
C1A H1AA 0.9800 . ?
C1A H1AB 0.9800 . ?
C1A H1AC 0.9800 . ?
C10A H10A 1.0000 . ?
C10A O4B 1.428(4) . ?
C4 H4A 0.9900 . ?
C4 H4B 0.9900 . ?
C15A H15A 0.9500 . ?
C20B H20A 0.9800 . ?
C20B H20B 0.9800 . ?
C20B H20C 0.9800 . ?
C8B H8BA 0.9800 . ?
C8B H8BB 0.9800 . ?
C8B H8BC 0.9800 . ?

loop_
_geom_torsion_atom_site_label_1
_geom_torsion_atom_site_label_2
_geom_torsion_atom_site_label_3
_geom_torsion_atom_site_label_4
_geom_torsion
_geom_torsion_site_symmetry_1
_geom_torsion_site_symmetry_2
_geom_torsion_site_symmetry_3
_geom_torsion_site_symmetry_4
_geom_torsion_publ_flag
O4 C3 C2 O5 176.02(18) . . . . ?
O4 C3 C2 C1' 55.5(3) . . . . ?
O4 C3 C4 C10 161.9(2) . . . . ?
O2 C4' C3' O1 -1.5(4) . . . . ?
O2 C4' C3' C2' -179.8(2) . . . . ?
O2 C4' C5' O3 0.7(4) . . . . ?
O2 C4' C5' C6' -179.6(2) . . . . ?
O7B C18A C13A C14A 1.3(4) . . . . ?
O7B C18A C13A C12A 179.2(2) . . . . ?
O7B C18A C17A O6B -4.0(4) . . . . ?
O7B C18A C17A C16A 179.0(2) . . . . ?
O5 C9 C8 C7 178.7(2) . . . . ?
O5 C9 C10 C5 -179.5(2) . . . . ?
O5 C9 C10 C4 1.8(4) . . . . ?
O6 C5 C10 C9 -175.7(2) . . . . ?
O6 C5 C10 C4 3.0(4) . . . . ?
O6 C5 C6 C7 175.7(2) . . . . ?
O6 C5 C6 C1B -2.1(4) . . . . ?
O5B C16A C15A C12A -178.8(2) . . . . ?
O5B C16A C17A O6B 3.3(4) . . . . ?
O5B C16A C17A C18A -179.7(2) . . . . ?
O7 C7 C8 C9 179.2(2) . . . . ?
O7 C7 C6 C1B -0.6(4) . . . . ?
O7 C7 C6 C5 -178.5(2) . . . . ?
O3B C9A C12A C13A -161.0(2) . . . . ?
O3B C9A C12A C15A 22.8(3) . . . . ?
O3B C9A C10A C11A -63.7(3) . . . . ?
O3B C9A C10A O4B 179.6(2) . . . . ?
C18A C13A C14A O4B -169.1(3) . . . . ?
C18A C13A C12A C9A -173.7(2) . . . . ?
C18A C13A C12A C15A 2.5(4) . . . . ?
C2' C1' C2 O5 34.9(3) . . . . ?
C2' C1' C2 C3 156.0(2) . . . . ?
C9 O5 C2 C1' 175.3(2) . . . . ?
C9 O5 C2 C3 53.3(3) . . . . ?
C9 C10 C4 C3 -14.0(4) . . . . ?
C6' C1' C2 O5 -144.7(2) . . . . ?
C6' C1' C2 C3 -23.6(3) . . . . ?
C6A C11A C10A C9A 37.1(3) . . . . ?
C6A C11A C10A O4B 155.5(3) . . . . ?
C3' C4' C5' O3 178.3(2) . . . . ?
C3' C4' C5' C6' -2.1(4) . . . . ?
C3' C2' C1' C6' -1.4(4) . . . . ?
C3' C2' C1' C2 179.0(2) . . . . ?
C1' C2' C3' O1 -179.0(2) . . . . ?
C1' C2' C3' C4' -0.9(4) . . . . ?
C1' C6' C7' O4 -13.3(4) . . . . ?
C1' C6' C5' O3 179.4(2) . . . . ?
C1' C6' C5' C4' -0.3(4) . . . . ?
C5 C10 C4 C3 167.3(2) . . . . ?
C19A O5B C16A C15A 10.1(4) . . . . ?
C19A O5B C16A C17A -169.0(2) . . . . ?
C11A C6A C7A O2B -7.0(4) . . . . ?
C11A C6A C7A C2A 177.8(2) . . . . ?
C11A C6A C5A O3B 4.1(4) . . . . ?
C11A C6A C5A C4A -178.3(2) . . . . ?
C11A C10A O4B C14A -163.2(3) . . . . ?
C7' O4 C3 C2 -69.1(3) . . . . ?
C7' O4 C3 C4 171.9(2) . . . . ?
C7' C6' C1' C2' -176.8(2) . . . . ?
C7' C6' C1' C2 2.8(4) . . . . ?
C7' C6' C5' O3 -1.7(4) . . . . ?
C7' C6' C5' C4' 178.6(2) . . . . ?
C8 C9 C10 C5 -0.3(4) . . . . ?
C8 C9 C10 C4 -179.0(3) . . . . ?
C8 C7 C6 C1B 178.0(2) . . . . ?
C8 C7 C6 C5 0.1(4) . . . . ?
C13A C18A C17A O6B 176.2(2) . . . . ?
C13A C18A C17A C16A -0.8(4) . . . . ?
C13A C14A O4B C10A 8.9(5) . . . . ?
C13A C12A C15A C16A -2.2(4) . . . . ?
C7A C2A C3A O1B -178.7(2) . . . . ?
C7A C2A C3A C4A 1.0(4) . . . . ?
C7A C6A C11A C10A 171.9(2) . . . . ?
C7A C6A C5A O3B -176.9(2) . . . . ?
C7A C6A C5A C4A 0.7(4) . . . . ?
C3 O4 C7' C6' 46.8(3) . . . . ?
C9A O3B C5A C6A -29.0(3) . . . . ?
C9A O3B C5A C4A 153.2(2) . . . . ?
C9A C12A C15A C16A 173.8(2) . . . . ?
C9A C10A O4B C14A -44.2(4) . . . . ?
C8A O2B C7A C2A -90.5(3) . . . . ?
C8A O2B C7A C6A 94.1(3) . . . . ?
C20A O6B C17A C18A 97.3(3) . . . . ?
C20A O6B C17A C16A -85.7(3) . . . . ?
C2 O5 C9 C8 158.9(2) . . . . ?
C2 O5 C9 C10 -21.9(3) . . . . ?
C2 C3 C4 C10 44.1(3) . . . . ?
C14A C13A C12A C9A 4.1(4) . . . . ?
C14A C13A C12A C15A -179.7(2) . . . . ?
C12A C13A C14A O4B 13.1(4) . . . . ?
C12A C9A C10A C11A 175.3(2) . . . . ?
C12A C9A C10A O4B 58.6(3) . . . . ?
C19B O1 C3' C4' 164.2(2) . . . . ?
C19B O1 C3' C2' -17.6(4) . . . . ?
C10 C9 C8 C7 -0.6(4) . . . . ?
C10 C5 C6 C7 -1.1(4) . . . . ?
C10 C5 C6 C1B -178.9(2) . . . . ?
C1A C2A C7A O2B 4.3(4) . . . . ?
C1A C2A C7A C6A 179.4(3) . . . . ?
C1A C2A C3A O1B 2.2(4) . . . . ?
C1A C2A C3A C4A -178.1(3) . . . . ?
C3A C2A C7A O2B -174.7(2) . . . . ?
C3A C2A C7A C6A 0.4(4) . . . . ?
C3A C4A C5A O3B 178.3(2) . . . . ?
C3A C4A C5A C6A 0.5(4) . . . . ?
C10A C9A C12A C13A -39.6(3) . . . . ?
C10A C9A C12A C15A 144.3(2) . . . . ?
C6 C7 C8 C9 0.7(4) . . . . ?
C6 C5 C10 C9 1.2(4) . . . . ?
C6 C5 C10 C4 179.9(2) . . . . ?
C4 C3 C2 O5 -66.1(3) . . . . ?
C4 C3 C2 C1' 173.3(2) . . . . ?
C5A O3B C9A C12A -179.9(2) . . . . ?
C5A O3B C9A C10A 58.4(3) . . . . ?
C5A C6A C11A C10A -9.1(4) . . . . ?
C5A C6A C7A O2B 174.0(2) . . . . ?
C5A C6A C7A C2A -1.2(4) . . . . ?
C5A C4A C3A O1B 178.3(2) . . . . ?
C5A C4A C3A C2A -1.4(4) . . . . ?
C15A C16A C17A O6B -175.9(2) . . . . ?
C15A C16A C17A C18A 1.1(4) . . . . ?
C20B O2 C4' C3' 90.8(3) . . . . ?
C20B O2 C4' C5' -91.6(3) . . . . ?
C5' C4' C3' O1 -179.1(2) . . . . ?
C5' C4' C3' C2' 2.7(4) . . . . ?
C5' C6' C1' C2' 2.1(4) . . . . ?
C5' C6' C1' C2 -178.4(2) . . . . ?
C5' C6' C7' O4 167.8(2) . . . . ?
C17A C18A C13A C14A -178.8(2) . . . . ?
C17A C18A C13A C12A -0.9(4) . . . . ?
C17A C16A C15A C12A 0.3(4) . . . . ?
C8B O6 C5 C10 -100.2(3) . . . . ?
C8B O6 C5 C6 82.8(3) . . . . ?
